data_4336262
loop_
_publ_author_name
'Zhiqiang Liang'
'Jingjing Du'
'Libo Sun'
'Jin Xu'
'Ying Mu'
'Yi Li'
'Jihong Yu'
'Ruren Xu'

_publ_section_title
;
 Design and Synthesis of Two Porous Metal-Organic Frameworks with
 nboandagw Topologies Showing High CO2 Adsorption Capacity
;
_journal_name_full 'Inorganic Chemistry'
_journal_page_first 10720
_journal_page_last 10722
_journal_paper_doi 10.1021/ic4017189
_journal_volume 52
_journal_year 2013
_chemical_formula_sum 'C51 H35 Cu6 N0 O33'
_chemical_formula_weight 1557.03
_chemical_name_systematic
; 
 ? 
;
_space_group_IT_number 14
_symmetry_cell_setting monoclinic
_symmetry_space_group_name_Hall '-P 2ybc'
_symmetry_space_group_name_H-M 'P 1 21/c 1'
_atom_sites_solution_hydrogens geom
_atom_sites_solution_primary direct
_atom_sites_solution_secondary difmap
_audit_creation_method SHELXL-97
_cell_angle_alpha 90.00
_cell_angle_beta 117.405(3)
_cell_angle_gamma 90.00
_cell_formula_units_Z 4
_cell_length_a 23.375(4)
_cell_length_b 18.692(3)
_cell_length_c 32.329(7)
_cell_measurement_temperature 293(2)
_cell_volume 12540(4)
_computing_structure_refinement 'SHELXL-97 (Sheldrick, 1997)'
_computing_structure_solution 'SHELXS-97 (Sheldrick, 1990)'
_diffrn_ambient_temperature 293(2)
_diffrn_measured_fraction_theta_full 0.995
_diffrn_measured_fraction_theta_max 0.995
_diffrn_radiation_monochromator graphite
_diffrn_radiation_source 'fine-focus sealed tube'
_diffrn_radiation_type MoK\a
_diffrn_radiation_wavelength 0.71073
_diffrn_reflns_av_R_equivalents 0.0962
_diffrn_reflns_av_sigmaI/netI 0.1557
_diffrn_reflns_limit_h_max 29
_diffrn_reflns_limit_h_min -31
_diffrn_reflns_limit_k_max 24
_diffrn_reflns_limit_k_min -15
_diffrn_reflns_limit_l_max 43
_diffrn_reflns_limit_l_min -42
_diffrn_reflns_number 92477
_diffrn_reflns_theta_full 28.42
_diffrn_reflns_theta_max 28.42
_diffrn_reflns_theta_min 0.98
_exptl_absorpt_coefficient_mu 1.045
_exptl_absorpt_correction_T_max 0.7951
_exptl_absorpt_correction_T_min 0.7656
_exptl_absorpt_correction_type multi-scan
_exptl_absorpt_process_details Process-auto
_exptl_crystal_colour green
_exptl_crystal_density_diffrn 0.825
_exptl_crystal_description block
_exptl_crystal_F_000 3116
_exptl_crystal_size_max 0.27
_exptl_crystal_size_mid 0.26
_exptl_crystal_size_min 0.23
_platon_squeeze_details
;
;
_refine_diff_density_max 2.574
_refine_diff_density_min -2.360
_refine_diff_density_rms 0.162
_refine_ls_extinction_method none
_refine_ls_goodness_of_fit_ref 1.016
_refine_ls_hydrogen_treatment constr
_refine_ls_matrix_type full
_refine_ls_number_parameters 818
_refine_ls_number_reflns 31371
_refine_ls_number_restraints 7
_refine_ls_restrained_S_all 1.016
_refine_ls_R_factor_all 0.1587
_refine_ls_R_factor_gt 0.0884
_refine_ls_shift/su_max 0.011
_refine_ls_shift/su_mean 0.000
_refine_ls_structure_factor_coef Fsqd
_refine_ls_weighting_details 'calc w=1/[\s^2^(Fo^2^)+(0.0618P)^2^+0.0000P] where P=(Fo^2^+2Fc^2^)/3'
_refine_ls_weighting_scheme calc
_refine_ls_wR_factor_gt 0.1943
_refine_ls_wR_factor_ref 0.2076
_reflns_number_gt 12411
_reflns_number_total 31371
_reflns_threshold_expression >2sigma(I)
_cod_data_source_file ic4017189_si_002_1.cif
_cod_data_source_block 1
_cod_database_code 4336262

loop_
_symmetry_equiv_pos_as_xyz
'x, y, z'
'-x, y+1/2, -z+1/2'
'-x, -y, -z'
'x, -y-1/2, z-1/2'

loop_
_atom_site_label
_atom_site_type_symbol
_atom_site_fract_x
_atom_site_fract_y
_atom_site_fract_z
_atom_site_U_iso_or_equiv
_atom_site_adp_type
_atom_site_occupancy
_atom_site_symmetry_multiplicity
_atom_site_calc_flag
_atom_site_refinement_flags
_atom_site_disorder_assembly
_atom_site_disorder_group
Cu1 Cu 0.30981(3) 1.00017(3) 0.27895(2) 0.02683(15) Uani 1 1 d . . .
Cu2 Cu 0.19171(3) 1.23407(4) -0.01478(2) 0.03412(18) Uani 1 1 d . . .
Cu3 Cu 0.30171(3) 0.72804(4) -0.01088(2) 0.03703(18) Uani 1 1 d . . .
Cu4 Cu 0.19645(3) 0.79826(4) -0.02266(2) 0.03707(18) Uani 1 1 d . . .
Cu5 Cu 0.29585(3) 1.30342(4) -0.00348(2) 0.03406(18) Uani 1 1 d . . .
Cu6 Cu 0.20533(3) 1.00061(3) 0.19778(2) 0.02881(16) Uani 1 1 d . . .
O1 O 0.2517(2) 0.6466(2) -0.00643(14) 0.0530(11) Uani 1 1 d . . .
O2 O 0.16479(19) 0.7114(2) -0.01366(13) 0.0575(13) Uani 1 1 d . . .
O3 O 0.2624(2) 0.7150(2) -0.07723(13) 0.0514(11) Uani 1 1 d . . .
O4 O 0.1717(2) 0.7699(2) -0.08773(13) 0.0596(13) Uani 1 1 d . . .
O5 O 0.23748(19) 0.88557(19) -0.02912(15) 0.0486(11) Uani 1 1 d . . .
O6 O 0.32838(19) 0.8280(2) -0.01636(15) 0.0520(11) Uani 1 1 d . . .
O7 O 0.2488(2) 0.8079(2) 0.04693(14) 0.0558(12) Uani 1 1 d . . .
O8 O 0.3326(2) 0.7449(2) 0.05440(15) 0.0593(13) Uani 1 1 d . . .
O9 O 0.3865(2) 0.6703(3) -0.00169(19) 0.107(2) Uani 1 1 d . . .
O10 O 0.1088(3) 0.8521(4) -0.0347(2) 0.123(2) Uani 1 1 d . . .
O11 O 0.24942(19) 0.3867(2) -0.00016(15) 0.0521(11) Uani 1 1 d . . .
O12 O 0.1615(2) 0.3291(2) -0.00623(15) 0.0529(12) Uani 1 1 d . . .
O13 O 0.2651(2) 0.5768(2) -0.20530(13) 0.0503(11) Uani 1 1 d . . .
O14 O 0.17959(19) 0.5722(2) -0.27380(14) 0.0580(12) Uani 1 1 d . . .
O15 O -0.1762(2) 0.9338(2) -0.22831(14) 0.0564(12) Uani 1 1 d . . .
O16 O -0.26192(19) 0.9306(2) -0.29706(13) 0.0476(11) Uani 1 1 d . . .
O17 O -0.16177(18) 0.7594(2) -0.41884(12) 0.0459(10) Uani 1 1 d . . .
O18 O -0.25294(19) 0.8133(2) -0.42961(13) 0.0489(11) Uani 1 1 d . . .
O19 O 0.1033(2) 1.1830(3) -0.0273(2) 0.0897(17) Uani 1 1 d . . .
O20 O 0.3825(2) 1.3572(3) 0.00705(19) 0.0884(17) Uani 1 1 d . . .
O21 O 0.3252(2) 1.2075(2) -0.00927(16) 0.0593(13) Uani 1 1 d . . .
O22 O 0.2356(2) 1.1475(2) -0.02150(15) 0.0558(12) Uani 1 1 d . . .
O23 O 0.1204(3) 0.9995(3) 0.1323(2) 0.117(2) Uani 1 1 d . . .
O24 O 0.25179(18) 0.9312(2) 0.17946(13) 0.0515(11) Uani 1 1 d . . .
O25 O 0.34069(18) 0.9270(2) 0.24871(13) 0.0438(10) Uani 1 1 d . . .
O26 O 0.3958(2) 1.0012(3) 0.34156(15) 0.0819(16) Uani 1 1 d . . .
O27 O 0.67201(19) 0.7832(2) 0.43572(13) 0.0522(12) Uani 1 1 d . . .
O28 O 0.76025(19) 0.7210(2) 0.44663(13) 0.0479(11) Uani 1 1 d . . .
O29 O 0.75225(18) 0.5773(2) 0.31876(13) 0.0503(11) Uani 1 1 d . . .
O30 O 0.66238(17) 0.57973(19) 0.24949(13) 0.0411(10) Uani 1 1 d . . .
O31 O 0.4942(12) 0.7612(12) 0.2200(8) 0.075(6) Uani 0.467(5) 1 d P A 1
O32 O 0.0271(12) 0.746(2) -0.2638(12) 0.089(6) Uani 0.467(5) 1 d P A 1
O31' O 0.4851(13) 0.7374(13) 0.2277(8) 0.075(6) Uani 0.467(5) 1 d P A 2
O32' O 0.0136(13) 0.731(2) -0.2616(12) 0.089(6) Uani 0.467(5) 1 d P A 2
O33 O 0.0150(3) 0.5300(3) -0.0004(2) 0.092(2) Uani 0.50 1 d P . .
O34 O 0.4837(3) 1.0312(3) -0.0031(3) 0.107(3) Uani 0.50 1 d P . .
C1 C 0.3039(3) 0.7825(3) 0.0708(2) 0.0519(17) Uani 1 1 d . . .
C2 C 0.3336(3) 0.7959(3) 0.1210(2) 0.0422(15) Uani 1 1 d . . .
C3 C 0.3067(3) 0.8435(3) 0.14074(19) 0.0412(14) Uani 1 1 d . . .
H3 H 0.2672 0.8652 0.1221 0.049 Uiso 1 1 calc R . .
C4 C 0.3382(3) 0.8581(3) 0.1870(2) 0.0412(15) Uani 1 1 d . . .
C5 C 0.3087(3) 0.9130(3) 0.20600(19) 0.0382(14) Uani 1 1 d . . .
C6 C 0.3982(3) 0.8284(3) 0.2154(2) 0.0534(18) Uani 1 1 d . A .
H6 H 0.4195 0.8405 0.2468 0.064 Uiso 1 1 calc R . .
C7 C 0.4268(3) 0.7810(4) 0.1973(2) 0.074(2) Uani 1 1 d . . .
C8 C 0.3947(3) 0.7660(3) 0.1499(2) 0.0519(17) Uani 1 1 d . A .
H8 H 0.4138 0.7357 0.1370 0.062 Uiso 1 1 calc R . .
C9 C 0.5821(3) 0.7399(3) 0.2963(2) 0.0553(18) Uani 1 1 d . A .
C10 C 0.6079(3) 0.6869(3) 0.27858(19) 0.0468(16) Uani 1 1 d . . .
H10 H 0.5854 0.6721 0.2477 0.056 Uiso 1 1 calc R . .
C11 C 0.6679(3) 0.6569(3) 0.3082(2) 0.0399(14) Uani 1 1 d . . .
C12 C 0.6954(3) 0.5986(4) 0.2912(2) 0.0465(17) Uani 1 1 d . . .
C13 C 0.7012(3) 0.6757(3) 0.35486(19) 0.0461(16) Uani 1 1 d . . .
H13 H 0.7412 0.6557 0.3740 0.055 Uiso 1 1 calc R . .
C14 C 0.6737(3) 0.7246(3) 0.3722(2) 0.0384(14) Uani 1 1 d . . .
C15 C 0.7078(3) 0.7444(4) 0.4232(2) 0.0490(16) Uani 1 1 d . . .
C16 C 0.6136(3) 0.7554(3) 0.34356(19) 0.0479(16) Uani 1 1 d . . .
H16 H 0.5948 0.7863 0.3563 0.057 Uiso 1 1 calc R . .
C17 C 0.2919(3) 1.1524(3) -0.0158(2) 0.0439(15) Uani 1 1 d . . .
C18 C 0.3243(3) 1.0849(3) -0.0172(2) 0.0417(15) Uani 1 1 d . . .
C19 C 0.3871(3) 1.0861(4) -0.0118(3) 0.072(2) Uani 1 1 d . . .
H19 H 0.4082 1.1292 -0.0093 0.086 Uiso 1 1 calc R . .
C20 C 0.4182(3) 1.0198(4) -0.0103(3) 0.069(2) Uani 1 1 d . . .
C21 C 0.3894(3) 0.9588(4) -0.0148(3) 0.067(2) Uani 1 1 d . . .
H21 H 0.4110 0.9168 -0.0145 0.081 Uiso 1 1 calc R . .
C22 C 0.3254(3) 0.9549(3) -0.0203(2) 0.0505(17) Uani 1 1 d . . .
C23 C 0.2934(3) 1.0191(3) -0.0222(2) 0.0483(16) Uani 1 1 d . . .
H23 H 0.2511 1.0179 -0.0269 0.058 Uiso 1 1 calc R . .
C24 C 0.2948(3) 0.8840(3) -0.0222(2) 0.0451(16) Uani 1 1 d . . .
C25 C 0.1644(3) 0.5838(3) -0.0040(2) 0.0473(16) Uani 1 1 d . . .
C26 C 0.1954(3) 0.6523(3) -0.0075(2) 0.0472(16) Uani 1 1 d . . .
C27 C 0.1935(3) 0.5187(3) -0.0022(2) 0.0445(15) Uani 1 1 d . . .
H27 H 0.2334 0.5176 -0.0020 0.053 Uiso 1 1 calc R . .
C28 C 0.1640(3) 0.4551(3) -0.0007(2) 0.0437(15) Uani 1 1 d . . .
C29 C 0.1949(3) 0.3849(3) -0.0013(2) 0.0428(15) Uani 1 1 d . . .
C30 C 0.1044(3) 0.4568(3) -0.0004(2) 0.0606(19) Uani 1 1 d . . .
H30 H 0.0843 0.4150 0.0017 0.073 Uiso 1 1 calc R . .
C31 C 0.0756(3) 0.5252(4) -0.0033(3) 0.062(2) Uani 1 1 d . . .
C32 C 0.1071(3) 0.5849(4) -0.0032(3) 0.065(2) Uani 1 1 d . . .
H32 H 0.0889 0.6288 -0.0025 0.078 Uiso 1 1 calc R . .
C33 C 0.0150(3) 0.5300(3) -0.0004(2) 0.092(2) Uani 0.50 1 d P . .
C34 C 0.4837(3) 1.0312(3) -0.0031(3) 0.107(3) Uani 0.50 1 d P . .
C35 C 0.2061(3) 0.6723(3) -0.16996(19) 0.0377(14) Uani 1 1 d . A .
H35 H 0.2481 0.6582 -0.1502 0.045 Uiso 1 1 calc R . .
C36 C 0.1772(3) 0.6486(3) -0.21593(19) 0.0374(14) Uani 1 1 d . . .
C37 C 0.2076(3) 0.5954(3) -0.2341(2) 0.0355(14) Uani 1 1 d . . .
C38 C 0.1153(3) 0.6716(4) -0.2453(2) 0.067(2) Uani 1 1 d . A .
H38 H 0.0947 0.6559 -0.2761 0.080 Uiso 1 1 calc R . .
C39 C 0.0840(3) 0.7180(3) -0.2292(2) 0.0553(19) Uani 1 1 d U . .
C40 C 0.1119(3) 0.7375(4) -0.1837(2) 0.067(2) Uani 1 1 d U A .
H40 H 0.0888 0.7657 -0.1729 0.081 Uiso 1 1 calc R . .
C41 C -0.0771(3) 0.8005(3) -0.2778(2) 0.0539(18) Uani 1 1 d . A .
C42 C -0.1033(3) 0.7850(3) -0.3243(2) 0.0559(19) Uani 1 1 d . . .
H42 H -0.0801 0.7591 -0.3361 0.067 Uiso 1 1 calc R . .
C43 C -0.1661(3) 0.8091(3) -0.35371(19) 0.0387(14) Uani 1 1 d . . .
C44 C -0.1951(3) 0.7915(4) -0.4030(2) 0.0568(19) Uani 1 1 d . . .
C45 C -0.1996(3) 0.8461(3) -0.3355(2) 0.0431(15) Uani 1 1 d . . .
H45 H -0.2422 0.8586 -0.3548 0.052 Uiso 1 1 calc R . .
C46 C -0.1711(3) 0.8654(3) -0.2885(2) 0.0395(15) Uani 1 1 d . . .
C47 C -0.2049(3) 0.9132(3) -0.2687(2) 0.0307(13) Uani 1 1 d . . .
C48 C -0.1079(3) 0.8439(3) -0.2596(2) 0.0545(18) Uani 1 1 d . . .
H48 H -0.0869 0.8584 -0.2286 0.065 Uiso 1 1 calc R . .
C49 C 0.5216(3) 0.7692(3) 0.26944(19) 0.0503(17) Uani 1 1 d . . .
H49A H 0.5240 0.8200 0.2763 0.060 Uiso 1 1 calc R A 1
H49B H 0.4921 0.7481 0.2794 0.060 Uiso 1 1 calc R A 1
C50 C -0.0123(3) 0.7808(4) -0.2450(2) 0.059(2) Uani 1 1 d . . .
H50A H -0.0146 0.7488 -0.2222 0.071 Uiso 1 1 calc R A 1
H50B H 0.0100 0.8237 -0.2285 0.071 Uiso 1 1 calc R A 1
C51 C 0.2025(3) 0.7384(3) -0.1028(2) 0.0411(15) Uani 1 1 d . A .
C52 C 0.1747(3) 0.7162(4) -0.1526(2) 0.0552(18) Uani 1 1 d . . .

loop_
_atom_site_aniso_label
_atom_site_aniso_U_11
_atom_site_aniso_U_22
_atom_site_aniso_U_33
_atom_site_aniso_U_23
_atom_site_aniso_U_13
_atom_site_aniso_U_12
Cu1 0.0253(3) 0.0312(4) 0.0232(3) 0.0005(3) 0.0105(3) -0.0003(3)
Cu2 0.0320(4) 0.0355(4) 0.0331(4) 0.0097(3) 0.0134(3) -0.0061(3)
Cu3 0.0310(4) 0.0410(4) 0.0384(4) -0.0083(3) 0.0154(3) 0.0066(3)
Cu4 0.0297(4) 0.0379(4) 0.0428(4) -0.0086(3) 0.0161(3) 0.0022(3)
Cu5 0.0311(4) 0.0355(4) 0.0326(4) 0.0088(3) 0.0121(3) -0.0076(3)
Cu6 0.0247(3) 0.0392(4) 0.0226(3) 0.0008(3) 0.0110(3) -0.0002(3)
O1 0.071(3) 0.045(3) 0.056(3) 0.009(2) 0.040(3) 0.020(2)
O2 0.055(3) 0.088(4) 0.039(3) 0.015(2) 0.029(2) 0.044(2)
O3 0.052(3) 0.064(3) 0.032(2) -0.0172(19) 0.014(2) 0.011(2)
O4 0.067(3) 0.080(3) 0.033(2) -0.012(2) 0.023(2) 0.031(3)
O5 0.041(2) 0.029(2) 0.075(3) -0.0083(19) 0.026(2) -0.0112(19)
O6 0.042(2) 0.036(3) 0.072(3) 0.000(2) 0.022(2) -0.002(2)
O7 0.045(3) 0.079(3) 0.042(3) -0.027(2) 0.019(2) -0.004(2)
O8 0.054(3) 0.056(3) 0.077(3) -0.051(2) 0.039(3) -0.022(2)
O9 0.056(3) 0.173(6) 0.087(4) 0.006(4) 0.030(3) 0.063(4)
O10 0.071(4) 0.174(6) 0.143(6) 0.027(5) 0.065(4) 0.056(4)
O11 0.037(2) 0.045(3) 0.083(3) 0.010(2) 0.034(2) 0.005(2)
O12 0.063(3) 0.033(3) 0.079(3) 0.020(2) 0.047(3) 0.011(2)
O13 0.059(3) 0.055(3) 0.037(3) -0.023(2) 0.022(2) 0.001(2)
O14 0.045(3) 0.087(3) 0.037(3) -0.023(2) 0.015(2) -0.001(2)
O15 0.056(3) 0.074(3) 0.030(3) -0.014(2) 0.012(2) 0.008(2)
O16 0.048(3) 0.057(3) 0.036(2) -0.0188(19) 0.017(2) 0.000(2)
O17 0.045(2) 0.059(3) 0.026(2) -0.0092(19) 0.0095(19) 0.014(2)
O18 0.045(2) 0.068(3) 0.024(2) -0.0106(19) 0.008(2) 0.019(2)
O19 0.063(3) 0.085(4) 0.132(5) -0.007(3) 0.054(3) -0.022(3)
O20 0.046(3) 0.089(4) 0.117(5) 0.004(3) 0.025(3) -0.036(3)
O21 0.043(3) 0.048(3) 0.086(4) 0.013(2) 0.028(3) -0.009(2)
O22 0.039(3) 0.057(3) 0.062(3) 0.003(2) 0.015(2) -0.001(2)
O23 0.061(4) 0.140(6) 0.089(5) 0.001(4) -0.017(3) -0.003(4)
O24 0.039(2) 0.074(3) 0.035(2) -0.002(2) 0.012(2) 0.029(2)
O25 0.041(2) 0.047(3) 0.041(3) -0.0084(19) 0.017(2) 0.0137(19)
O26 0.061(3) 0.113(4) 0.026(3) 0.001(2) -0.019(2) 0.002(3)
O27 0.044(3) 0.069(3) 0.029(2) -0.007(2) 0.005(2) 0.015(2)
O28 0.039(2) 0.060(3) 0.029(2) 0.0005(19) 0.001(2) 0.016(2)
O29 0.041(2) 0.067(3) 0.034(2) -0.008(2) 0.009(2) 0.032(2)
O30 0.039(2) 0.042(2) 0.038(2) -0.0109(18) 0.014(2) 0.0168(18)
O31 0.078(7) 0.082(13) 0.039(7) -0.005(7) 0.005(5) 0.040(8)
O32 0.053(9) 0.130(13) 0.067(5) -0.030(7) 0.013(6) 0.042(8)
O31' 0.078(7) 0.082(13) 0.039(7) -0.005(7) 0.005(5) 0.040(8)
O32' 0.053(9) 0.130(13) 0.067(5) -0.030(7) 0.013(6) 0.042(8)
O33 0.095(5) 0.062(5) 0.154(7) 0.006(4) 0.086(5) -0.014(4)
O34 0.073(5) 0.065(5) 0.203(9) 0.013(5) 0.082(5) 0.020(3)
C1 0.054(4) 0.057(5) 0.034(4) -0.010(3) 0.011(3) -0.006(3)
C2 0.060(4) 0.024(3) 0.039(4) -0.005(2) 0.020(3) 0.019(3)
C3 0.041(3) 0.046(4) 0.036(4) -0.003(3) 0.017(3) 0.005(3)
C4 0.035(3) 0.053(4) 0.032(3) -0.006(3) 0.012(3) 0.020(3)
C5 0.029(3) 0.065(4) 0.024(3) 0.004(3) 0.015(3) -0.002(3)
C6 0.053(4) 0.061(4) 0.032(4) -0.017(3) 0.007(3) 0.019(3)
C7 0.061(5) 0.114(6) 0.027(4) -0.021(4) 0.004(3) 0.046(4)
C8 0.045(4) 0.062(4) 0.039(4) -0.015(3) 0.010(3) 0.015(3)
C9 0.054(4) 0.058(4) 0.040(4) -0.016(3) 0.010(3) 0.030(3)
C10 0.050(4) 0.053(4) 0.023(3) -0.019(3) 0.005(3) 0.016(3)
C11 0.034(3) 0.044(4) 0.041(4) -0.005(3) 0.017(3) 0.009(3)
C12 0.034(3) 0.082(5) 0.019(3) -0.002(3) 0.009(3) 0.022(3)
C13 0.042(3) 0.071(5) 0.028(3) -0.001(3) 0.018(3) 0.019(3)
C14 0.037(3) 0.040(3) 0.038(3) -0.018(3) 0.017(3) -0.003(3)
C15 0.050(4) 0.060(5) 0.028(3) -0.009(3) 0.010(3) 0.001(3)
C16 0.063(4) 0.047(4) 0.034(3) -0.015(3) 0.022(3) 0.021(3)
C17 0.055(4) 0.028(4) 0.057(4) 0.009(3) 0.032(4) 0.000(3)
C18 0.033(3) 0.039(4) 0.053(4) -0.007(3) 0.020(3) -0.014(3)
C19 0.068(5) 0.041(4) 0.120(7) 0.012(4) 0.054(5) 0.000(4)
C20 0.039(4) 0.045(4) 0.138(7) -0.004(4) 0.052(4) -0.015(3)
C21 0.067(5) 0.048(5) 0.106(6) 0.009(4) 0.055(5) 0.015(4)
C22 0.032(3) 0.049(4) 0.068(5) -0.002(3) 0.021(3) -0.013(3)
C23 0.046(4) 0.038(4) 0.065(4) 0.008(3) 0.029(3) 0.011(3)
C24 0.059(4) 0.035(4) 0.049(4) -0.003(3) 0.032(4) 0.008(3)
C25 0.055(4) 0.041(4) 0.060(4) 0.001(3) 0.038(4) -0.008(3)
C26 0.052(4) 0.049(4) 0.046(4) -0.006(3) 0.028(3) -0.013(3)
C27 0.038(3) 0.048(4) 0.054(4) 0.006(3) 0.027(3) -0.011(3)
C28 0.048(4) 0.039(4) 0.058(4) -0.003(3) 0.036(3) -0.002(3)
C29 0.053(4) 0.038(4) 0.042(4) 0.016(3) 0.025(3) -0.001(3)
C30 0.074(5) 0.029(4) 0.092(6) -0.009(3) 0.049(4) -0.023(3)
C31 0.064(4) 0.045(4) 0.105(6) 0.015(4) 0.063(4) 0.013(3)
C32 0.061(5) 0.044(4) 0.102(6) 0.008(4) 0.048(5) -0.001(4)
C33 0.095(5) 0.062(5) 0.154(7) 0.006(4) 0.086(5) -0.014(4)
C34 0.073(5) 0.065(5) 0.203(9) 0.013(5) 0.082(5) 0.020(3)
C35 0.029(3) 0.035(3) 0.037(3) -0.011(3) 0.005(3) 0.004(3)
C36 0.036(3) 0.041(4) 0.035(3) -0.007(3) 0.017(3) 0.014(3)
C37 0.030(3) 0.046(4) 0.039(4) -0.011(3) 0.024(3) 0.006(3)
C38 0.057(4) 0.086(5) 0.042(4) -0.016(4) 0.009(3) 0.038(4)
C39 0.041(4) 0.066(5) 0.043(4) -0.021(3) 0.005(3) 0.027(3)
C40 0.054(4) 0.074(5) 0.055(4) -0.032(4) 0.008(3) 0.043(4)
C41 0.049(4) 0.070(5) 0.030(4) -0.009(3) 0.008(3) 0.035(3)
C42 0.065(4) 0.047(4) 0.055(4) -0.019(3) 0.027(4) 0.028(3)
C43 0.040(3) 0.043(4) 0.028(3) -0.002(3) 0.011(3) 0.005(3)
C44 0.046(4) 0.087(5) 0.044(4) -0.009(4) 0.026(4) 0.006(4)
C45 0.023(3) 0.056(4) 0.047(4) -0.009(3) 0.013(3) 0.009(3)
C46 0.047(4) 0.039(4) 0.039(4) -0.010(3) 0.025(3) 0.017(3)
C47 0.028(3) 0.037(3) 0.038(3) -0.011(3) 0.024(3) -0.004(2)
C48 0.052(4) 0.059(4) 0.037(4) -0.016(3) 0.008(3) 0.029(3)
C49 0.047(4) 0.057(4) 0.023(3) -0.020(3) -0.004(3) 0.029(3)
C50 0.045(4) 0.075(5) 0.046(4) -0.010(3) 0.012(3) 0.043(3)
C51 0.039(3) 0.034(4) 0.050(4) 0.006(3) 0.020(3) -0.009(3)
C52 0.048(4) 0.076(5) 0.037(4) -0.013(3) 0.016(3) 0.003(3)

loop_
_atom_type_symbol
_atom_type_description
_atom_type_scat_dispersion_real
_atom_type_scat_dispersion_imag
_atom_type_scat_source
C C 0.0033 0.0016 'International Tables Vol C Tables 4.2.6.8 and 6.1.1.4'
H H 0.0000 0.0000 'International Tables Vol C Tables 4.2.6.8 and 6.1.1.4'
Cu Cu 0.3201 1.2651 'International Tables Vol C Tables 4.2.6.8 and 6.1.1.4'
N N 0.0061 0.0033 'International Tables Vol C Tables 4.2.6.8 and 6.1.1.4'
O O 0.0106 0.0060 'International Tables Vol C Tables 4.2.6.8 and 6.1.1.4'

loop_
_geom_angle_atom_site_label_1
_geom_angle_atom_site_label_2
_geom_angle_atom_site_label_3
_geom_angle
_geom_angle_site_symmetry_1
_geom_angle_site_symmetry_3
O16 Cu1 O13 87.73(17) 3_575 4_576
O16 Cu1 O25 167.96(16) 3_575 .
O13 Cu1 O25 88.95(17) 4_576 .
O16 Cu1 O30 89.88(16) 3_575 2_655
O13 Cu1 O30 167.87(16) 4_576 2_655
O25 Cu1 O30 90.95(16) . 2_655
O16 Cu1 O26 97.51(18) 3_575 .
O13 Cu1 O26 98.27(18) 4_576 .
O25 Cu1 O26 94.42(18) . .
O30 Cu1 O26 93.83(18) 2_655 .
O16 Cu1 Cu6 84.31(12) 3_575 .
O13 Cu1 Cu6 84.32(12) 4_576 .
O25 Cu1 Cu6 83.85(11) . .
O30 Cu1 Cu6 83.60(11) 2_655 .
O26 Cu1 Cu6 176.87(15) . .
O28 Cu2 O12 90.66(17) 2_655 1_565
O28 Cu2 O22 87.94(17) 2_655 .
O12 Cu2 O22 170.27(17) 1_565 .
O28 Cu2 O17 166.63(16) 2_655 2_554
O12 Cu2 O17 88.04(17) 1_565 2_554
O22 Cu2 O17 91.10(17) . 2_554
O28 Cu2 O19 99.21(19) 2_655 .
O12 Cu2 O19 92.92(18) 1_565 .
O22 Cu2 O19 96.80(19) . .
O17 Cu2 O19 94.14(19) 2_554 .
O28 Cu2 Cu5 83.77(12) 2_655 .
O12 Cu2 Cu5 84.59(12) 1_565 .
O22 Cu2 Cu5 85.69(12) . .
O17 Cu2 Cu5 82.86(11) 2_554 .
O19 Cu2 Cu5 176.16(15) . .
O8 Cu3 O3 174.12(17) . .
O8 Cu3 O1 88.95(17) . .
O3 Cu3 O1 89.34(17) . .
O8 Cu3 O6 88.24(18) . .
O3 Cu3 O6 91.62(17) . .
O1 Cu3 O6 161.65(16) . .
O8 Cu3 O9 94.27(19) . .
O3 Cu3 O9 91.54(19) . .
O1 Cu3 O9 98.2(2) . .
O6 Cu3 O9 100.1(2) . .
O8 Cu3 Cu4 86.05(13) . .
O3 Cu3 Cu4 88.14(12) . .
O1 Cu3 Cu4 81.38(12) . .
O6 Cu3 Cu4 80.33(12) . .
O9 Cu3 Cu4 179.46(19) . .
O2 Cu4 O5 174.79(17) . .
O2 Cu4 O4 89.44(18) . .
O5 Cu4 O4 91.58(18) . .
O2 Cu4 O7 89.11(18) . .
O5 Cu4 O7 88.20(18) . .
O4 Cu4 O7 160.16(17) . .
O2 Cu4 O10 91.2(2) . .
O5 Cu4 O10 93.7(2) . .
O4 Cu4 O10 98.4(2) . .
O7 Cu4 O10 101.5(2) . .
O2 Cu4 Cu3 87.44(12) . .
O5 Cu4 Cu3 87.72(12) . .
O4 Cu4 Cu3 79.53(12) . .
O7 Cu4 Cu3 80.64(12) . .
O10 Cu4 Cu3 177.5(2) . .
O11 Cu5 O18 88.26(18) 1_565 2_554
O11 Cu5 O21 167.07(16) 1_565 .
O18 Cu5 O21 90.26(19) 2_554 .
O11 Cu5 O27 91.65(18) 1_565 2_655
O18 Cu5 O27 170.62(16) 2_554 2_655
O21 Cu5 O27 87.73(18) . 2_655
O11 Cu5 O20 97.34(19) 1_565 .
O18 Cu5 O20 95.67(18) 2_554 .
O21 Cu5 O20 95.59(19) . .
O27 Cu5 O20 93.65(19) 2_655 .
O11 Cu5 Cu2 84.07(12) 1_565 .
O18 Cu5 Cu2 85.47(11) 2_554 .
O21 Cu5 Cu2 83.01(12) . .
O27 Cu5 Cu2 85.19(12) 2_655 .
O20 Cu5 Cu2 178.20(15) . .
O15 Cu6 O14 86.6(2) 3_575 4_576
O15 Cu6 O24 167.53(17) 3_575 .
O14 Cu6 O24 90.87(18) 4_576 .
O15 Cu6 O29 91.00(19) 3_575 2_655
O14 Cu6 O29 167.94(17) 4_576 2_655
O24 Cu6 O29 88.92(18) . 2_655
O15 Cu6 O23 97.5(2) 3_575 .
O14 Cu6 O23 96.7(2) 4_576 .
O24 Cu6 O23 94.9(2) . .
O29 Cu6 O23 95.4(2) 2_655 .
O15 Cu6 Cu1 82.73(13) 3_575 .
O14 Cu6 Cu1 82.54(13) 4_576 .
O24 Cu6 Cu1 84.84(12) . .
O29 Cu6 Cu1 85.43(11) 2_655 .
O23 Cu6 Cu1 179.16(17) . .
C26 O1 Cu3 124.2(4) . .
C26 O2 Cu4 122.9(4) . .
C51 O3 Cu3 118.5(4) . .
C51 O4 Cu4 129.0(4) . .
C24 O5 Cu4 120.0(4) . .
C24 O6 Cu3 125.9(4) . .
C1 O7 Cu4 125.3(4) . .
C1 O8 Cu3 123.9(4) . .
C29 O11 Cu5 124.5(4) . 1_545
C29 O12 Cu2 121.1(4) . 1_545
C37 O13 Cu1 120.8(3) . 4_575
C37 O14 Cu6 129.1(4) . 4_575
C47 O15 Cu6 127.6(4) . 3_575
C47 O16 Cu1 120.6(3) . 3_575
C44 O17 Cu2 125.1(4) . 2_544
C44 O18 Cu5 124.2(4) . 2_544
C17 O21 Cu5 123.6(4) . .
C17 O22 Cu2 119.4(4) . .
C5 O24 Cu6 122.4(4) . .
C5 O25 Cu1 120.9(4) . .
C15 O27 Cu5 118.3(4) . 2_645
C15 O28 Cu2 123.8(4) . 2_645
C12 O29 Cu6 122.3(4) . 2_645
C12 O30 Cu1 122.0(3) . 2_645
C49 O31 C7 111(2) . .
C39 O32 C50 113(3) . .
C49 O31' C7 112.2(19) . .
C50 O32' C39 112(2) . .
C33 O33 O33 0.0(6) 3_565 3_565
C33 O33 C31 119.0(8) 3_565 .
O33 O33 C31 119.0(8) 3_565 .
C34 O34 O34 0.0(3) 3_675 3_675
C34 O34 C20 112.1(7) 3_675 .
O34 O34 C20 112.1(7) 3_675 .
O8 C1 O7 123.8(6) . .
O8 C1 C2 119.7(6) . .
O7 C1 C2 116.5(6) . .
C3 C2 C8 118.6(5) . .
C3 C2 C1 122.1(5) . .
C8 C2 C1 118.9(5) . .
C4 C3 C2 120.0(5) . .
C4 C3 H3 120.0 . .
C2 C3 H3 120.0 . .
C3 C4 C6 121.2(5) . .
C3 C4 C5 117.7(5) . .
C6 C4 C5 120.8(5) . .
O24 C5 O25 127.0(5) . .
O24 C5 C4 116.4(5) . .
O25 C5 C4 115.7(5) . .
C4 C6 C7 120.8(6) . .
C4 C6 H6 119.6 . .
C7 C6 H6 119.6 . .
C6 C7 C8 118.2(6) . .
C6 C7 O31 124.9(12) . .
C8 C7 O31 114.6(12) . .
C6 C7 O31' 122.6(12) . .
C8 C7 O31' 118.5(12) . .
O31 C7 O31' 23.2(16) . .
C7 C8 C2 121.1(5) . .
C7 C8 H8 119.4 . .
C2 C8 H8 119.4 . .
C49 C9 C16 118.6(5) . .
C49 C9 C10 121.8(5) . .
C16 C9 C10 118.9(5) . .
C11 C10 C9 118.9(5) . .
C11 C10 H10 120.5 . .
C9 C10 H10 120.5 . .
C13 C11 C10 121.8(5) . .
C13 C11 C12 117.7(5) . .
C10 C11 C12 120.3(5) . .
O30 C12 O29 126.2(5) . .
O30 C12 C11 116.4(5) . .
O29 C12 C11 117.1(5) . .
C14 C13 C11 118.5(5) . .
C14 C13 H13 120.7 . .
C11 C13 H13 120.7 . .
C13 C14 C16 121.2(5) . .
C13 C14 C15 119.8(5) . .
C16 C14 C15 119.1(5) . .
O28 C15 O27 128.9(6) . .
O28 C15 C14 118.5(6) . .
O27 C15 C14 112.5(5) . .
C9 C16 C14 120.3(5) . .
C9 C16 H16 119.8 . .
C14 C16 H16 119.8 . .
O22 C17 O21 128.2(6) . .
O22 C17 C18 117.0(5) . .
O21 C17 C18 114.8(5) . .
C19 C18 C23 119.1(6) . .
C19 C18 C17 120.4(5) . .
C23 C18 C17 120.5(5) . .
C18 C19 C20 118.7(6) . .
C18 C19 H19 120.6 . .
C20 C19 H19 120.6 . .
C21 C20 C19 122.0(6) . .
C21 C20 O34 126.8(6) . .
C19 C20 O34 111.2(6) . .
C20 C21 C22 121.3(6) . .
C20 C21 H21 119.4 . .
C22 C21 H21 119.4 . .
C23 C22 C21 118.1(6) . .
C23 C22 C24 121.5(5) . .
C21 C22 C24 120.4(6) . .
C18 C23 C22 120.8(5) . .
C18 C23 H23 119.6 . .
C22 C23 H23 119.6 . .
O5 C24 O6 125.6(6) . .
O5 C24 C22 116.1(5) . .
O6 C24 C22 118.3(6) . .
C32 C25 C27 119.0(6) . .
C32 C25 C26 120.4(6) . .
C27 C25 C26 120.5(5) . .
O2 C26 O1 123.9(5) . .
O2 C26 C25 119.6(6) . .
O1 C26 C25 116.4(6) . .
C25 C27 C28 120.8(5) . .
C25 C27 H27 119.6 . .
C28 C27 H27 119.6 . .
C27 C28 C30 119.6(5) . .
C27 C28 C29 119.9(5) . .
C30 C28 C29 120.4(5) . .
O11 C29 O12 125.6(6) . .
O11 C29 C28 117.6(5) . .
O12 C29 C28 116.6(5) . .
C28 C30 C31 117.5(5) . .
C28 C30 H30 121.2 . .
C31 C30 H30 121.2 . .
C32 C31 C30 120.3(6) . .
C32 C31 O33 119.8(6) . .
C30 C31 O33 119.4(6) . .
C31 C32 C25 122.6(6) . .
C31 C32 H32 118.7 . .
C25 C32 H32 118.7 . .
C52 C35 C36 122.5(5) . .
C52 C35 H35 118.8 . .
C36 C35 H35 118.8 . .
C38 C36 C35 118.3(5) . .
C38 C36 C37 118.3(5) . .
C35 C36 C37 123.3(5) . .
O14 C37 O13 123.0(5) . .
O14 C37 C36 121.9(5) . .
O13 C37 C36 115.1(5) . .
C39 C38 C36 120.2(6) . .
C39 C38 H38 119.9 . .
C36 C38 H38 119.9 . .
C40 C39 C38 120.2(6) . .
C40 C39 O32 125.1(18) . .
C38 C39 O32 114.3(18) . .
C40 C39 O32' 122.5(17) . .
C38 C39 O32' 115.7(17) . .
O32 C39 O32' 18(3) . .
C39 C40 C52 121.7(5) . .
C39 C40 H40 119.2 . .
C52 C40 H40 119.2 . .
C42 C41 C48 122.4(5) . .
C42 C41 C50 122.8(5) . .
C48 C41 C50 114.4(5) . .
C41 C42 C43 118.4(5) . .
C41 C42 H42 120.8 . .
C43 C42 H42 120.8 . .
C45 C43 C42 119.9(5) . .
C45 C43 C44 121.1(5) . .
C42 C43 C44 118.9(5) . .
O17 C44 O18 122.3(6) . .
O17 C44 C43 119.2(6) . .
O18 C44 C43 118.4(5) . .
C43 C45 C46 121.3(5) . .
C43 C45 H45 119.4 . .
C46 C45 H45 119.4 . .
C48 C46 C45 118.9(5) . .
C48 C46 C47 118.9(5) . .
C45 C46 C47 122.1(5) . .
O15 C47 O16 124.6(5) . .
O15 C47 C46 120.0(5) . .
O16 C47 C46 115.3(5) . .
C41 C48 C46 118.7(5) . .
C41 C48 H48 120.6 . .
C46 C48 H48 120.6 . .
O31' C49 C9 116.2(13) . .
O31' C49 O31 24.4(16) . .
C9 C49 O31 117.4(13) . .
O31' C49 H49A 126.9 . .
C9 C49 H49A 107.9 . .
O31 C49 H49A 107.9 . .
O31' C49 H49B 86.3 . .
C9 C49 H49B 107.9 . .
O31 C49 H49B 107.9 . .
H49A C49 H49B 107.2 . .
O32' C50 C41 113.2(13) . .
O32' C50 O32 18(3) . .
C41 C50 O32 117.0(12) . .
O32' C50 H50A 93.8 . .
C41 C50 H50A 108.1 . .
O32 C50 H50A 108.1 . .
O32' C50 H50B 124.4 . .
C41 C50 H50B 108.1 . .
O32 C50 H50B 108.1 . .
H50A C50 H50B 107.3 . .
O4 C51 O3 124.8(6) . .
O4 C51 C52 122.1(6) . .
O3 C51 C52 113.0(5) . .
C35 C52 C40 116.9(6) . .
C35 C52 C51 123.7(6) . .
C40 C52 C51 119.3(6) . .

loop_
_geom_bond_atom_site_label_1
_geom_bond_atom_site_label_2
_geom_bond_distance
_geom_bond_site_symmetry_2
Cu1 O16 1.968(4) 3_575
Cu1 O13 1.978(4) 4_576
Cu1 O25 1.999(3) .
Cu1 O30 2.007(3) 2_655
Cu1 O26 2.096(4) .
Cu1 Cu6 2.6365(9) .
Cu2 O28 1.974(4) 2_655
Cu2 O12 1.978(4) 1_565
Cu2 O22 1.980(4) .
Cu2 O17 1.984(4) 2_554
Cu2 O19 2.139(4) .
Cu2 Cu5 2.6308(10) .
Cu3 O8 1.916(4) .
Cu3 O3 1.921(4) .
Cu3 O1 1.964(4) .
Cu3 O6 2.003(4) .
Cu3 O9 2.155(4) .
Cu3 Cu4 2.6569(10) .
Cu4 O2 1.861(5) .
Cu4 O5 1.952(4) .
Cu4 O4 1.980(4) .
Cu4 O7 2.014(4) .
Cu4 O10 2.152(5) .
Cu5 O11 1.928(4) 1_565
Cu5 O18 1.929(4) 2_554
Cu5 O21 1.959(4) .
Cu5 O27 1.998(4) 2_655
Cu5 O20 2.143(4) .
Cu6 O15 1.887(4) 3_575
Cu6 O14 1.888(4) 4_576
Cu6 O24 1.951(4) .
Cu6 O29 1.952(3) 2_655
Cu6 O23 2.133(5) .
O1 C26 1.305(7) .
O2 C26 1.282(7) .
O3 C51 1.330(7) .
O4 C51 1.193(6) .
O5 C24 1.254(7) .
O6 C24 1.270(6) .
O7 C1 1.251(7) .
O8 C1 1.244(7) .
O11 C29 1.259(7) .
O11 Cu5 1.928(4) 1_545
O12 C29 1.269(6) .
O12 Cu2 1.978(4) 1_545
O13 C37 1.281(6) .
O13 Cu1 1.978(4) 4_575
O14 C37 1.220(6) .
O14 Cu6 1.888(4) 4_575
O15 C47 1.225(6) .
O15 Cu6 1.887(4) 3_575
O16 C47 1.264(6) .
O16 Cu1 1.968(4) 3_575
O17 C44 1.263(6) .
O17 Cu2 1.984(4) 2_544
O18 C44 1.289(7) .
O18 Cu5 1.929(4) 2_544
O21 C17 1.250(6) .
O22 C17 1.246(7) .
O24 C5 1.253(6) .
O25 C5 1.259(6) .
O27 C15 1.305(7) .
O27 Cu5 1.998(4) 2_645
O28 C15 1.188(7) .
O28 Cu2 1.974(4) 2_645
O29 C12 1.276(6) .
O29 Cu6 1.952(3) 2_645
O30 C12 1.256(6) .
O30 Cu1 2.007(3) 2_645
O31 C49 1.43(2) .
O31 C7 1.45(3) .
O32 C39 1.39(3) .
O32 C50 1.47(4) .
O31' C49 1.36(3) .
O31' C7 1.50(3) .
O32' C50 1.36(4) .
O32' C39 1.51(3) .
O33 C33 1.329(11) 3_565
O33 O33 1.329(11) 3_565
O33 C31 1.464(8) .
O34 C34 1.358(11) 3_675
O34 O34 1.358(11) 3_675
O34 C20 1.455(8) .
C1 C2 1.464(8) .
C2 C3 1.402(7) .
C2 C8 1.415(8) .
C3 C4 1.357(7) .
C3 H3 0.9300 .
C4 C6 1.390(8) .
C4 C5 1.515(7) .
C6 C7 1.390(8) .
C6 H6 0.9300 .
C7 C8 1.390(8) .
C8 H8 0.9300 .
C9 C49 1.386(7) .
C9 C16 1.389(7) .
C9 C10 1.411(7) .
C10 C11 1.401(7) .
C10 H10 0.9300 .
C11 C13 1.386(7) .
C11 C12 1.495(7) .
C13 C14 1.377(7) .
C13 H13 0.9300 .
C14 C16 1.402(8) .
C14 C15 1.510(7) .
C16 H16 0.9300 .
C17 C18 1.482(8) .
C18 C19 1.396(8) .
C18 C23 1.398(7) .
C19 C20 1.425(9) .
C19 H19 0.9300 .
C20 C21 1.298(8) .
C21 C22 1.424(8) .
C21 H21 0.9300 .
C22 C23 1.401(8) .
C22 C24 1.492(8) .
C23 H23 0.9300 .
C25 C32 1.352(8) .
C25 C27 1.383(8) .
C25 C26 1.500(8) .
C27 C28 1.387(7) .
C27 H27 0.9300 .
C28 C30 1.399(8) .
C28 C29 1.501(8) .
C30 C31 1.428(8) .
C30 H30 0.9300 .
C31 C32 1.336(8) .
C32 H32 0.9300 .
C35 C52 1.381(7) .
C35 C36 1.392(7) .
C35 H35 0.9300 .
C36 C38 1.384(8) .
C36 C37 1.492(7) .
C38 C39 1.381(7) .
C38 H38 0.9300 .
C39 C40 1.356(8) .
C40 C52 1.402(8) .
C40 H40 0.9300 .
C41 C42 1.367(8) .
C41 C48 1.385(7) .
C41 C50 1.442(8) .
C42 C43 1.407(8) .
C42 H42 0.9300 .
C43 C45 1.363(7) .
C43 C44 1.455(8) .
C45 C46 1.398(7) .
C45 H45 0.9300 .
C46 C48 1.395(8) .
C46 C47 1.515(7) .
C48 H48 0.9300 .
C49 H49A 0.9700 .
C49 H49B 0.9700 .
C50 H50A 0.9700 .
C50 H50B 0.9700 .
C51 C52 1.491(8) .

loop_
_geom_torsion_atom_site_label_1
_geom_torsion_atom_site_label_2
_geom_torsion_atom_site_label_3
_geom_torsion_atom_site_label_4
_geom_torsion
_geom_torsion_site_symmetry_1
_geom_torsion_site_symmetry_4
O8 Cu3 Cu4 O2 -86.74(18) . .
O3 Cu3 Cu4 O2 92.41(18) . .
O1 Cu3 Cu4 O2 2.80(17) . .
O6 Cu3 Cu4 O2 -175.63(17) . .
O9 Cu3 Cu4 O2 39(18) . .
O8 Cu3 Cu4 O5 91.33(17) . .
O3 Cu3 Cu4 O5 -89.52(18) . .
O1 Cu3 Cu4 O5 -179.13(17) . .
O6 Cu3 Cu4 O5 2.44(17) . .
O9 Cu3 Cu4 O5 -143(37) . .
O8 Cu3 Cu4 O4 -176.64(19) . .
O3 Cu3 Cu4 O4 2.51(19) . .
O1 Cu3 Cu4 O4 -87.10(19) . .
O6 Cu3 Cu4 O4 94.47(19) . .
O9 Cu3 Cu4 O4 -51(18) . .
O8 Cu3 Cu4 O7 2.78(18) . .
O3 Cu3 Cu4 O7 -178.07(18) . .
O1 Cu3 Cu4 O7 92.31(18) . .
O6 Cu3 Cu4 O7 -86.11(18) . .
O9 Cu3 Cu4 O7 129(18) . .
O8 Cu3 Cu4 O10 -145(4) . .
O3 Cu3 Cu4 O10 35(4) . .
O1 Cu3 Cu4 O10 -55(4) . .
O6 Cu3 Cu4 O10 127(4) . .
O9 Cu3 Cu4 O10 -19(19) . .
O28 Cu2 Cu5 O11 -94.19(18) 2_655 1_565
O12 Cu2 Cu5 O11 -2.93(18) 1_565 1_565
O22 Cu2 Cu5 O11 177.42(18) . 1_565
O17 Cu2 Cu5 O11 85.77(18) 2_554 1_565
O19 Cu2 Cu5 O11 47(2) . 1_565
O28 Cu2 Cu5 O18 177.10(17) 2_655 2_554
O12 Cu2 Cu5 O18 -91.64(18) 1_565 2_554
O22 Cu2 Cu5 O18 88.71(18) . 2_554
O17 Cu2 Cu5 O18 -2.95(18) 2_554 2_554
O19 Cu2 Cu5 O18 -42(2) . 2_554
O28 Cu2 Cu5 O21 86.28(18) 2_655 .
O12 Cu2 Cu5 O21 177.53(18) 1_565 .
O22 Cu2 Cu5 O21 -2.11(18) . .
O17 Cu2 Cu5 O21 -93.77(18) 2_554 .
O19 Cu2 Cu5 O21 -133(2) . .
O28 Cu2 Cu5 O27 -2.03(18) 2_655 2_655
O12 Cu2 Cu5 O27 89.23(17) 1_565 2_655
O22 Cu2 Cu5 O27 -90.42(18) . 2_655
O17 Cu2 Cu5 O27 177.93(17) 2_554 2_655
O19 Cu2 Cu5 O27 139(2) . 2_655
O28 Cu2 Cu5 O20 48(5) 2_655 .
O12 Cu2 Cu5 O20 139(5) 1_565 .
O22 Cu2 Cu5 O20 -41(5) . .
O17 Cu2 Cu5 O20 -133(5) 2_554 .
O19 Cu2 Cu5 O20 -171(5) . .
O16 Cu1 Cu6 O15 -0.37(18) 3_575 3_575
O13 Cu1 Cu6 O15 87.91(18) 4_576 3_575
O25 Cu1 Cu6 O15 177.46(18) . 3_575
O30 Cu1 Cu6 O15 -90.88(18) 2_655 3_575
O26 Cu1 Cu6 O15 -126(3) . 3_575
O16 Cu1 Cu6 O14 -87.89(18) 3_575 4_576
O13 Cu1 Cu6 O14 0.39(18) 4_576 4_576
O25 Cu1 Cu6 O14 89.94(18) . 4_576
O30 Cu1 Cu6 O14 -178.41(18) 2_655 4_576
O26 Cu1 Cu6 O14 147(3) . 4_576
O16 Cu1 Cu6 O24 -179.45(18) 3_575 .
O13 Cu1 Cu6 O24 -91.17(18) 4_576 .
O25 Cu1 Cu6 O24 -1.62(17) . .
O30 Cu1 Cu6 O24 90.04(17) 2_655 .
O26 Cu1 Cu6 O24 55(3) . .
O16 Cu1 Cu6 O29 91.23(18) 3_575 2_655
O13 Cu1 Cu6 O29 179.51(18) 4_576 2_655
O25 Cu1 Cu6 O29 -90.94(17) . 2_655
O30 Cu1 Cu6 O29 0.71(17) 2_655 2_655
O26 Cu1 Cu6 O29 -34(3) . 2_655
O16 Cu1 Cu6 O23 -105(14) 3_575 .
O13 Cu1 Cu6 O23 -17(14) 4_576 .
O25 Cu1 Cu6 O23 73(14) . .
O30 Cu1 Cu6 O23 165(33) 2_655 .
O26 Cu1 Cu6 O23 130(14) . .
O8 Cu3 O1 C26 82.3(5) . .
O3 Cu3 O1 C26 -92.0(5) . .
O6 Cu3 O1 C26 1.1(8) . .
O9 Cu3 O1 C26 176.5(5) . .
Cu4 Cu3 O1 C26 -3.8(4) . .
O5 Cu4 O2 C26 -24(2) . .
O4 Cu4 O2 C26 76.8(5) . .
O7 Cu4 O2 C26 -83.4(5) . .
O10 Cu4 O2 C26 175.2(5) . .
Cu3 Cu4 O2 C26 -2.7(4) . .
O8 Cu3 O3 C51 5(2) . .
O1 Cu3 O3 C51 77.8(4) . .
O6 Cu3 O3 C51 -83.9(4) . .
O9 Cu3 O3 C51 176.0(4) . .
Cu4 Cu3 O3 C51 -3.6(4) . .
O2 Cu4 O4 C51 -89.8(5) . .
O5 Cu4 O4 C51 85.1(5) . .
O7 Cu4 O4 C51 -4.0(10) . .
O10 Cu4 O4 C51 179.1(5) . .
Cu3 Cu4 O4 C51 -2.3(5) . .
O2 Cu4 O5 C24 16(2) . .
O4 Cu4 O5 C24 -85.6(5) . .
O7 Cu4 O5 C24 74.5(5) . .
O10 Cu4 O5 C24 175.9(5) . .
Cu3 Cu4 O5 C24 -6.2(4) . .
O8 Cu3 O6 C24 -85.8(5) . .
O3 Cu3 O6 C24 88.3(5) . .
O1 Cu3 O6 C24 -4.5(9) . .
O9 Cu3 O6 C24 -179.8(5) . .
Cu4 Cu3 O6 C24 0.5(5) . .
O2 Cu4 O7 C1 86.7(5) . .
O5 Cu4 O7 C1 -88.9(5) . .
O4 Cu4 O7 C1 0.8(9) . .
O10 Cu4 O7 C1 177.7(5) . .
Cu3 Cu4 O7 C1 -0.9(5) . .
O3 Cu3 O8 C1 -14(2) . .
O1 Cu3 O8 C1 -87.4(5) . .
O6 Cu3 O8 C1 74.5(5) . .
O9 Cu3 O8 C1 174.5(5) . .
Cu4 Cu3 O8 C1 -5.9(5) . .
O11 Cu5 O21 C17 -1.4(12) 1_565 .
O18 Cu5 O21 C17 -84.8(5) 2_554 .
O27 Cu5 O21 C17 86.0(5) 2_655 .
O20 Cu5 O21 C17 179.5(5) . .
Cu2 Cu5 O21 C17 0.6(5) . .
O28 Cu2 O22 C17 -79.6(5) 2_655 .
O12 Cu2 O22 C17 2.2(13) 1_565 .
O17 Cu2 O22 C17 87.0(5) 2_554 .
O19 Cu2 O22 C17 -178.7(5) . .
Cu5 Cu2 O22 C17 4.3(4) . .
O15 Cu6 O24 C5 -7.6(11) 3_575 .
O14 Cu6 O24 C5 -85.8(5) 4_576 .
O29 Cu6 O24 C5 82.1(5) 2_655 .
O23 Cu6 O24 C5 177.4(5) . .
Cu1 Cu6 O24 C5 -3.4(4) . .
O16 Cu1 O25 C5 17.5(10) 3_575 .
O13 Cu1 O25 C5 91.5(4) 4_576 .
O30 Cu1 O25 C5 -76.4(4) 2_655 .
O26 Cu1 O25 C5 -170.3(4) . .
Cu6 Cu1 O25 C5 7.1(4) . .
Cu3 O8 C1 O7 7.2(9) . .
Cu3 O8 C1 C2 -176.0(4) . .
Cu4 O7 C1 O8 -3.2(9) . .
Cu4 O7 C1 C2 179.9(4) . .
O8 C1 C2 C3 173.4(6) . .
O7 C1 C2 C3 -9.6(9) . .
O8 C1 C2 C8 0.4(9) . .
O7 C1 C2 C8 177.4(6) . .
C8 C2 C3 C4 -2.4(9) . .
C1 C2 C3 C4 -175.4(6) . .
C2 C3 C4 C6 2.3(9) . .
C2 C3 C4 C5 176.7(5) . .
Cu6 O24 C5 O25 10.7(9) . .
Cu6 O24 C5 C4 179.5(4) . .
Cu1 O25 C5 O24 -12.8(8) . .
Cu1 O25 C5 C4 178.4(4) . .
C3 C4 C5 O24 12.7(8) . .
C6 C4 C5 O24 -172.8(6) . .
C3 C4 C5 O25 -177.2(5) . .
C6 C4 C5 O25 -2.7(8) . .
C3 C4 C6 C7 -2.1(10) . .
C5 C4 C6 C7 -176.5(6) . .
C4 C6 C7 C8 2.1(11) . .
C4 C6 C7 O31 163.8(12) . .
C4 C6 C7 O31' -168.4(12) . .
C49 O31 C7 C6 26(2) . .
C49 O31 C7 C8 -172.1(10) . .
C49 O31 C7 O31' -67(5) . .
C49 O31' C7 C6 -27(2) . .
C49 O31' C7 C8 162.9(12) . .
C49 O31' C7 O31 77(5) . .
C6 C7 C8 C2 -2.3(11) . .
O31 C7 C8 C2 -165.8(11) . .
O31' C7 C8 C2 168.6(12) . .
C3 C2 C8 C7 2.4(10) . .
C1 C2 C8 C7 175.7(7) . .
C49 C9 C10 C11 -176.8(6) . .
C16 C9 C10 C11 -6.7(10) . .
C9 C10 C11 C13 2.9(10) . .
C9 C10 C11 C12 177.6(6) . .
Cu1 O30 C12 O29 8.5(9) 2_645 .
Cu1 O30 C12 C11 -178.0(4) 2_645 .
Cu6 O29 C12 O30 -7.6(9) 2_645 .
Cu6 O29 C12 C11 179.0(4) 2_645 .
C13 C11 C12 O30 175.9(6) . .
C10 C11 C12 O30 1.0(9) . .
C13 C11 C12 O29 -10.1(9) . .
C10 C11 C12 O29 175.0(6) . .
C10 C11 C13 C14 0.6(9) . .
C12 C11 C13 C14 -174.2(5) . .
C11 C13 C14 C16 -0.3(9) . .
C11 C13 C14 C15 178.1(5) . .
Cu2 O28 C15 O27 1.4(10) 2_645 .
Cu2 O28 C15 C14 -174.2(4) 2_645 .
Cu5 O27 C15 O28 -4.1(9) 2_645 .
Cu5 O27 C15 C14 171.8(4) 2_645 .
C13 C14 C15 O28 5.5(9) . .
C16 C14 C15 O28 -176.1(6) . .
C13 C14 C15 O27 -170.8(5) . .
C16 C14 C15 O27 7.6(8) . .
C49 C9 C16 C14 177.6(6) . .
C10 C9 C16 C14 7.1(10) . .
C13 C14 C16 C9 -3.6(10) . .
C15 C14 C16 C9 178.0(6) . .
Cu2 O22 C17 O21 -5.6(9) . .
Cu2 O22 C17 C18 174.8(4) . .
Cu5 O21 C17 O22 2.8(9) . .
Cu5 O21 C17 C18 -177.5(4) . .
O22 C17 C18 C19 179.1(6) . .
O21 C17 C18 C19 -0.6(9) . .
O22 C17 C18 C23 -3.2(9) . .
O21 C17 C18 C23 177.1(6) . .
C23 C18 C19 C20 -1.8(10) . .
C17 C18 C19 C20 176.0(6) . .
C18 C19 C20 C21 1.6(12) . .
C18 C19 C20 O34 -178.2(7) . .
C34 O34 C20 C21 -6.0(15) 3_675 .
O34 O34 C20 C21 -6.0(15) 3_675 .
C34 O34 C20 C19 173.8(9) 3_675 .
O34 O34 C20 C19 173.8(9) 3_675 .
C19 C20 C21 C22 -1.7(12) . .
O34 C20 C21 C22 178.1(7) . .
C20 C21 C22 C23 2.0(11) . .
C20 C21 C22 C24 -175.8(7) . .
C19 C18 C23 C22 2.2(9) . .
C17 C18 C23 C22 -175.6(6) . .
C21 C22 C23 C18 -2.2(9) . .
C24 C22 C23 C18 175.6(6) . .
Cu4 O5 C24 O6 8.7(8) . .
Cu4 O5 C24 C22 -170.4(4) . .
Cu3 O6 C24 O5 -5.7(9) . .
Cu3 O6 C24 C22 173.4(4) . .
C23 C22 C24 O5 5.1(9) . .
C21 C22 C24 O5 -177.1(6) . .
C23 C22 C24 O6 -174.0(6) . .
C21 C22 C24 O6 3.7(9) . .
Cu4 O2 C26 O1 0.6(8) . .
Cu4 O2 C26 C25 -175.6(4) . .
Cu3 O1 C26 O2 3.2(8) . .
Cu3 O1 C26 C25 179.6(4) . .
C32 C25 C26 O2 -5.8(9) . .
C27 C25 C26 O2 173.2(6) . .
C32 C25 C26 O1 177.7(6) . .
C27 C25 C26 O1 -3.3(9) . .
C32 C25 C27 C28 1.5(9) . .
C26 C25 C27 C28 -177.5(6) . .
C25 C27 C28 C30 -0.9(9) . .
C25 C27 C28 C29 177.0(6) . .
Cu5 O11 C29 O12 -2.5(9) 1_545 .
Cu5 O11 C29 C28 -177.0(4) 1_545 .
Cu2 O12 C29 O11 -1.6(8) 1_545 .
Cu2 O12 C29 C28 172.9(4) 1_545 .
C27 C28 C29 O11 4.3(8) . .
C30 C28 C29 O11 -177.9(6) . .
C27 C28 C29 O12 -170.7(5) . .
C30 C28 C29 O12 7.1(8) . .
C27 C28 C30 C31 2.2(9) . .
C29 C28 C30 C31 -175.6(6) . .
C28 C30 C31 C32 -4.3(10) . .
C28 C30 C31 O33 -176.6(6) . .
C33 O33 C31 C32 -178.7(9) 3_565 .
O33 O33 C31 C32 -178.7(9) 3_565 .
C33 O33 C31 C30 -6.4(12) 3_565 .
O33 O33 C31 C30 -6.4(12) 3_565 .
C30 C31 C32 C25 5.2(12) . .
O33 C31 C32 C25 177.4(7) . .
C27 C25 C32 C31 -3.7(11) . .
C26 C25 C32 C31 175.3(7) . .
C52 C35 C36 C38 1.8(9) . .
C52 C35 C36 C37 -173.6(6) . .
Cu6 O14 C37 O13 6.8(9) 4_575 .
Cu6 O14 C37 C36 -173.9(4) 4_575 .
Cu1 O13 C37 O14 -6.8(8) 4_575 .
Cu1 O13 C37 C36 173.9(4) 4_575 .
C38 C36 C37 O14 0.0(9) . .
C35 C36 C37 O14 175.5(6) . .
C38 C36 C37 O13 179.4(6) . .
C35 C36 C37 O13 -5.2(8) . .
C35 C36 C38 C39 1.1(10) . .
C37 C36 C38 C39 176.7(6) . .
C36 C38 C39 C40 -4.5(11) . .
C36 C38 C39 O32 169.7(17) . .
C36 C38 C39 O32' -170.8(17) . .
C50 O32 C39 C40 -20(3) . .
C50 O32 C39 C38 166.2(16) . .
C50 O32 C39 O32' 68(10) . .
C50 O32' C39 C40 19(3) . .
C50 O32' C39 C38 -175.1(17) . .
C50 O32' C39 O32 -85(10) . .
C38 C39 C40 C52 5.1(12) . .
O32 C39 C40 C52 -168.4(19) . .
O32' C39 C40 C52 170.5(18) . .
C48 C41 C42 C43 -5.5(11) . .
C50 C41 C42 C43 -177.5(6) . .
C41 C42 C43 C45 -1.0(9) . .
C41 C42 C43 C44 -178.5(6) . .
Cu2 O17 C44 O18 -2.2(9) 2_544 .
Cu2 O17 C44 C43 -177.6(4) 2_544 .
Cu5 O18 C44 O17 -2.0(9) 2_544 .
Cu5 O18 C44 C43 173.5(4) 2_544 .
C45 C43 C44 O17 177.5(6) . .
C42 C43 C44 O17 -5.1(9) . .
C45 C43 C44 O18 1.9(9) . .
C42 C43 C44 O18 179.3(6) . .
C42 C43 C45 C46 5.0(9) . .
C44 C43 C45 C46 -177.6(6) . .
C43 C45 C46 C48 -2.5(9) . .
C43 C45 C46 C47 173.2(5) . .
Cu6 O15 C47 O16 -3.4(9) 3_575 .
Cu6 O15 C47 C46 174.2(4) 3_575 .
Cu1 O16 C47 O15 3.7(8) 3_575 .
Cu1 O16 C47 C46 -174.1(3) 3_575 .
C48 C46 C47 O15 1.9(8) . .
C45 C46 C47 O15 -173.8(6) . .
C48 C46 C47 O16 179.8(6) . .
C45 C46 C47 O16 4.1(8) . .
C42 C41 C48 C46 8.0(11) . .
C50 C41 C48 C46 -179.5(6) . .
C45 C46 C48 C41 -3.9(10) . .
C47 C46 C48 C41 -179.7(6) . .
C7 O31' C49 C9 -168.5(12) . .
C7 O31' C49 O31 -69(5) . .
C16 C9 C49 O31' -161.5(12) . .
C10 C9 C49 O31' 8.7(15) . .
C16 C9 C49 O31 171.1(11) . .
C10 C9 C49 O31 -18.7(14) . .
C7 O31 C49 O31' 75(5) . .
C7 O31 C49 C9 168.3(10) . .
C39 O32' C50 C41 172.5(17) . .
C39 O32' C50 O32 66(7) . .
C42 C41 C50 O32' -16(2) . .
C48 C41 C50 O32' 171.3(18) . .
C42 C41 C50 O32 3.5(19) . .
C48 C41 C50 O32 -169.0(17) . .
C39 O32 C50 O32' -87(8) . .
C39 O32 C50 C41 -169.2(15) . .
Cu4 O4 C51 O3 0.2(9) . .
Cu4 O4 C51 C52 175.2(4) . .
Cu3 O3 C51 O4 3.2(8) . .
Cu3 O3 C51 C52 -172.2(4) . .
C36 C35 C52 C40 -1.2(10) . .
C36 C35 C52 C51 175.5(6) . .
C39 C40 C52 C35 -2.2(11) . .
C39 C40 C52 C51 -179.1(7) . .
O4 C51 C52 C35 -171.8(6) . .
O3 C51 C52 C35 3.7(9) . .
O4 C51 C52 C40 4.9(10) . .
O3 C51 C52 C40 -179.6(6) . .

loop_
_platon_squeeze_void_nr
_platon_squeeze_void_average_x
_platon_squeeze_void_average_y
_platon_squeeze_void_average_z
_platon_squeeze_void_volume
_platon_squeeze_void_count_electrons
_platon_squeeze_void_content
1 -0.001 -0.022 -0.001 8420 3609 ' '
